data_2207380
loop_
_publ_author_name
'Smolentsev, Anton I.'
'Naumov, Dmitry Yu.'

_publ_section_title
;
 Strontium chlorite, Sr(ClO~2~)~2~, from X-ray powder diffraction data
;
_journal_coeditor_code WM6101
_journal_issue 11
_journal_name_full 'Acta Crystallographica Section E'
_journal_page_first i249
_journal_page_last i250
_journal_paper_doi 10.1107/S1600536805034161
_journal_volume 61
_journal_year 2005
_chemical_formula_iupac 'Sr (Cl O2)2'
_chemical_formula_structural 'Sr (Cl O2)2'
_chemical_formula_sum 'Cl2 O4 Sr'
_chemical_formula_weight 222.52
_chemical_name_common 'strontium chlorite'
_chemical_name_systematic 'strontium chlorate(III)'
_space_group_crystal_system orthorhombic
_space_group_IT_number 68
_space_group_name_Hall '-C 2a 2ac'
_space_group_name_H-M_alt 'C c c a :2'
_cell_angle_alpha 90.0
_cell_angle_beta 90.0
_cell_angle_gamma 90.0
_cell_formula_units_Z 4
_cell_length_a 5.9799(12)
_cell_length_b 12.7519(16)
_cell_length_c 5.9787(12)
_cell_measurement_temperature 293(2)
_cell_volume 455.91(14)
_computing_cell_refinement 'FULLPROF2k (Rodriguez-Carvajal, 2004)'
_computing_data_collection 'APD1700 Software (Philips, 1989)'
_computing_publication_material 'WINPLOTR (Roisnel & Rodriguez-Carvajal, 2005)'
_computing_structure_refinement FULLPROF2k
_diffrn_ambient_temperature 293(2)
_diffrn_measurement_device_type 'Philips PW1700 powder diffractometer'
_diffrn_radiation_monochromator graphite
_diffrn_radiation_wavelength 1.54178
_exptl_crystal_density_diffrn 3.242
_exptl_crystal_density_method 'not measured'
_refine_ls_extinction_method none
_refine_ls_goodness_of_fit_all 3.03
_refine_ls_matrix_type full
_refine_ls_number_parameters 28
_refine_ls_number_restraints 1
_refine_ls_shift/su_max 0.01
_refine_ls_weighting_details 'w = 1/[\s^2^(Y~i~)]'
_refine_ls_weighting_scheme sigma
_cod_data_source_file wm6101.cif
_cod_data_source_block II
_cod_depositor_comments
;
 Updating space group information.

 Antanas Vaitkus,
 2018-06-10
;
_cod_original_cell_volume 455.92(11)
_cod_original_sg_symbol_Hall '-C 2b 2bc'
_cod_original_sg_symbol_H-M 'C c c a (C c c e)'
_cod_database_code 2207380

loop_
_space_group_symop_id
_space_group_symop_operation_xyz
1 x,y,z
2 x+1/2,-y,-z+1/2
3 -x,y,-z+1/2
4 -x+1/2,-y,z
5 -x,-y,-z
6 -x+1/2,y,z+1/2
7 x,-y,z+1/2
8 x+1/2,y,-z
9 x+1/2,y+1/2,z
10 x,-y+1/2,-z+1/2
11 -x+1/2,y+1/2,-z+1/2
12 -x,-y+1/2,z
13 -x+1/2,-y+1/2,-z
14 -x,y+1/2,z+1/2
15 x+1/2,-y+1/2,z+1/2
16 x,y+1/2,-z

loop_
_atom_site_label
_atom_site_fract_x
_atom_site_fract_y
_atom_site_fract_z
_atom_site_U_iso_or_equiv
_atom_site_adp_type
_atom_site_occupancy
_atom_site_type_symbol
Sr 0.00000 0.25000 0.25000 0.0105(4) Uiso 1.00000 Sr
Cl 0.50000 0.07460(16) 0.25000 0.0215(7) Uiso 1.00000 Cl
O 0.3443(10) 0.1447(4) 0.1005(10) 0.050(2) Uiso 1.00000 O

loop_
_atom_type_symbol
_atom_type_scat_dispersion_real
_atom_type_scat_dispersion_imag
_atom_type_scat_source
Sr -0.46500 1.82000 'International Tables Vol. C (1991) Tables 6.1.1.4 and 6.1.1.5'
Cl 0.34800 0.70200 'International Tables Vol. C (1991) Tables 6.1.1.4 and 6.1.1.5'
O 0.04700 0.03200 'International Tables Vol. C (1991) Tables 6.1.1.4 and 6.1.1.5'

loop_
_diffrn_radiation_type
CuK\a

loop_
_geom_angle_atom_site_label_1
_geom_angle_atom_site_label_2
_geom_angle_atom_site_label_3
_geom_angle_site_symmetry_3
_geom_angle
_geom_angle_publ_flag
O Cl O 3_655 110.6(6) yes

loop_
_geom_bond_atom_site_label_1
_geom_bond_atom_site_label_2
_geom_bond_site_symmetry_2
_geom_bond_distance
_geom_bond_publ_flag
Sr O . 2.615(6) yes
Sr O 6_555 2.657(6) yes
Cl O . 1.570(6) yes
